data_2000540
loop_
_publ_author_name
'Kirschbaum, K.'
'Giolando, D. M.'

_publ_section_title
;
 Structure of the
 \m-azido-dichloro(\h^5^-methylcyclopentadienyl)titanium(IV) dimer
;
_journal_issue 10
_journal_name_full 'Acta Crystallographica Section C'
_journal_page_first 1837
_journal_page_last 1839
_journal_paper_doi 10.1107/S0108270192002385
_journal_volume 48
_journal_year 1992
_chemical_formula_moiety '2(C6 H7 Cl2 N3 Ti1)'
_chemical_formula_sum 'C12 H14 Cl4 N6 Ti2'
_chemical_formula_weight 479.9
_space_group_crystal_system monoclinic
_space_group_IT_number 14
_space_group_name_Hall '-P 2ybc'
_space_group_name_H-M_alt 'P 1 21/c 1'
_cell_angle_alpha 90
_cell_angle_beta 98.47(2)
_cell_angle_gamma 90
_cell_formula_units_Z 4
_cell_length_a 7.101(2)
_cell_length_b 13.920(3)
_cell_length_c 19.050(4)
_cell_volume 1862.5(8)
_diffrn_radiation_type Mo
_diffrn_radiation_wavelength 0.71073
_exptl_absorpt_coefficient_mu 1.44
_exptl_crystal_density_diffrn 1.71
_exptl_crystal_F_000 960
_cod_data_source_file cr0406.cif
_cod_data_source_block cr0406a
_cod_depositor_comments
;
 Updating space group information and adding the symmetry operation list.

 Antanas Vaitkus,
 2018-06-15
;
_cod_original_cell_volume 1863(5)
_cod_original_sg_symbol_H-M 'P 21/c'
_cod_database_code 2000540

loop_
_space_group_symop_id
_space_group_symop_operation_xyz
1 x,y,z
2 -x,y+1/2,-z+1/2
3 -x,-y,-z
4 x,-y+1/2,z+1/2

loop_
_atom_site_label
_atom_site_fract_x
_atom_site_fract_y
_atom_site_fract_z
Ti(1) .69320(10) .46992(7) .65993(5)
Ti(2) .80470(10) .49655(7) .84539(5)
Cl(1) .4690(2) .57880(10) .61374(9)
Cl(2) .4877(3) .34530(10) .62680(10)
Cl(3) 1.0251(2) .38520(10) .89107(9)
Cl(4) 1.0204(2) .61800(10) .87363(9)
N(1) .7478(6) .3984(3) .7592(2)
N(2) .7569(6) .3108(4) .7646(2)
N(3) .7644(8) .2295(4) .7693(3)
N(4) .7412(6) .5688(3) .7473(2)
N(5) .7364(6) .6561(3) .7405(2)
N(6) .7319(8) .7364(4) .7347(3)
C(1) 1.0075(9) .5098(7) .6517(4)
C(2) .9960(10) .4135(6) .6503(5)
C(3) .8910(10) .3857(7) .5961(5)
C(4) .8240(10) .4623(6) .5557(3)
C(5) .9020(9) .5455(5) .5910(3)
C(6) .8790(10) .6425(7) .5608(5)
C(7) .4910(8) .4597(6) .8585(4)
C(8) .5144(9) .5618(6) .8612(4)
C(9) .6370(10) .5834(5) .9187(4)
C(10) .6928(8) .5026(5) .9541(3)
C(11) .6028(8) .4239(4) .9189(3)
C(12) .6210(10) .3229(5) .9426(4)
H(1) 1.0770 .5470 .6885
H(2) 1.0593 .3721 .6858
H(3) .8615 .3204 .5846
H(4) .7410 .4601 .5118
H(7) .4144 .4236 .8227
H(8) .4530 .6064 .8276
H(9) .6783 .6464 .9325
H(10) .7806 .4996 .9967
H(61) .9425 .6874 .5936
H(62) .9314 .6448 .5178
H(63) .7471 .6580 .5515
H(121) .5447 .2832 .9090
H(122) .7500 .3034 .9464
H(123) .5788 .3169 .9875

loop_
_geom_bond_atom_site_label_1
_geom_bond_atom_site_label_2
_geom_bond_distance
C(1) C(2) 1.340(10)
C(1) C(5) 1.375(9)
C(2) C(3) 1.240(10)
C(3) C(4) 1.360(10)
C(4) C(5) 1.410(10)
C(5) C(6) 1.470(10)
C(7) C(8) 1.430(10)
C(7) C(11) 1.390(9)
C(8) C(9) 1.330(10)
C(9) C(10) 1.342(9)
C(10) C(11) 1.390(8)
C(11) C(12) 1.477(9)
Ti(1) Cl(1) 2.279(2)
Ti(1) Cl(2) 2.295(2)
Ti(1) N(1) 2.121(4)
Ti(1) N(4) 2.148(4)
Ti(1) C(1) 2.327(7)
Ti(1) C(2) 2.321(8)
Ti(1) C(3) 2.308(9)
Ti(1) C(4) 2.317(7)
Ti(1) C(5) 2.367(7)
Ti(2) Cl(3) 2.282(2)
Ti(2) Cl(4) 2.292(2)
Ti(2) N(1) 2.128(4)
Ti(2) N(4) 2.112(4)
Ti(2) C(7) 2.336(6)
Ti(2) C(8) 2.313(7)
Ti(2) C(9) 2.308(8)
Ti(2) C(10) 2.327(6)
Ti(2) C(11) 2.373(6)
N(1) N(2) 1.225(7)
N(2) N(3) 1.136(7)
N(4) N(5) 1.222(7)
N(5) N(6) 1.123(7)
